data_9013569
loop_
_publ_author_name
'Kyono, A.'

_publ_section_title
;Molecular conformation and anion configuration variations for As4S4 and
 As4Se4 in an anion-substituted solid solution Locality: synthetic Note:
 S1Se0-5
;
_journal_name_full 'American Mineralogist'
_journal_page_first 451
_journal_page_last 460
_journal_paper_doi 10.2138/am.2009.3075
_journal_volume 94
_journal_year 2009
_chemical_formula_sum 'As S'
_chemical_name_mineral Realgar
_space_group_IT_number 14
_symmetry_space_group_name_Hall '-P 2yn'
_symmetry_space_group_name_H-M 'P 1 21/n 1'
_cell_angle_alpha 90
_cell_angle_beta 106.4598
_cell_angle_gamma 90
_cell_formula_units_Z 16
_cell_length_a 9.3453
_cell_length_b 13.5885
_cell_length_c 6.5973
_cell_volume 803.449
_exptl_crystal_density_diffrn 3.538
_cod_database_code 9013569

loop_
_symmetry_equiv_pos_as_xyz
x,y,z
1/2+x,1/2-y,1/2+z
1/2-x,1/2+y,1/2-z
-x,-y,-z

loop_
_atom_site_aniso_label
_atom_site_aniso_U_11
_atom_site_aniso_U_22
_atom_site_aniso_U_33
_atom_site_aniso_U_12
_atom_site_aniso_U_13
_atom_site_aniso_U_23
As1 0.02450 0.02292 0.02840 -0.00402 0.00510 -0.00333
As2 0.02000 0.02440 0.03360 -0.00130 0.00939 0.00158
As3 0.02170 0.02850 0.02390 -0.00149 0.00429 -0.00365
As4 0.02080 0.02860 0.03040 0.00554 0.00306 0.00221
SX1 0.02930 0.02530 0.03180 0.00340 0.01290 -0.00370
SX2 0.02550 0.02730 0.02790 -0.00240 0.00680 0.00500
SX3 0.03240 0.02460 0.03510 0.00300 0.01120 0.00760
SX4 0.02770 0.03170 0.03490 0.00620 0.01140 -0.00640

loop_
_atom_site_label
_atom_site_fract_x
_atom_site_fract_y
_atom_site_fract_z
_atom_site_U_iso_or_equiv
_atom_site_type_symbol
_atom_site_attached_hydrogens
As1 0.12128 -0.02066 0.76357 0.02575 As 0
As2 0.42386 0.13900 0.85648 0.02558 As 0
As3 0.32100 0.12653 0.17798 0.02519 As 0
As4 0.03947 0.16105 0.71471 0.02745 As 0
SX1 0.34465 -0.00601 0.70108 0.02800 S 0
SX2 0.21438 -0.02321 0.11636 0.02710 S 0
SX3 0.23897 0.22620 0.63959 0.03040 S 0
SX4 0.10710 0.20997 0.05235 0.03090 S 0

loop_
_cod_changelog_entry_id
_cod_changelog_entry_author
_cod_changelog_entry_date
_cod_changelog_entry_text
1
;cod-tools version 3.8.0
Id: cif_guess_AMCSD_atom_types 9581 2023-05-17 12:35:41Z saulius
;
2023-05-23T09:24:52+03:00
;Derived atom types and hydrogen counts
from atom names that follow the AMCSD naming convention
(Wat == water, O-H == hydroxyl).
;
